data_7048625
loop_
_publ_author_name
'Panda, Tarun Kanti Kanti'
'Das, Suman'
'Bhattacharjee, Jayeeta'

_publ_section_title
;
 Guanylation/Cyclisation of Amino Acid Esters using Imidazolin-2-iminato
 Titanium Initiator
;
_journal_name_full 'Dalton Transactions'
_journal_paper_doi 10.1039/C8DT04630A
_journal_year 2019
_chemical_formula_moiety 'C14 H18 Cl N3 O'
_chemical_formula_sum 'C14 H18 Cl N3 O'
_chemical_formula_weight 279.76
_space_group_crystal_system monoclinic
_space_group_IT_number 14
_space_group_name_Hall '-P 2yn'
_space_group_name_H-M_alt 'P 1 21/n 1'
_symmetry_space_group_name_Hall '-P 2yn'
_symmetry_space_group_name_H-M 'P 1 21/n 1'
_atom_sites_solution_hydrogens mixed
_audit_creation_method SHELXL-2016/6
_audit_update_record
;
2018-12-31 deposited with the CCDC.
2019-01-15 downloaded from the CCDC.
;
_cell_angle_alpha 90
_cell_angle_beta 111.447(5)
_cell_angle_gamma 90
_cell_formula_units_Z 4
_cell_length_a 9.1264(5)
_cell_length_b 15.3834(8)
_cell_length_c 11.2882(5)
_cell_measurement_reflns_used 2221
_cell_measurement_temperature 293(2)
_cell_measurement_theta_max 69.5360
_cell_measurement_theta_min 4.1920
_cell_volume 1475.07(14)
_computing_cell_refinement
'CrysAlisPro, Agilent Technologies,Version 1.171.35.19 (release 27-10-2011CrysAlis171 .NET)(compiled Oct 27'
_computing_data_collection
'CrysAlisPro, Agilent Technologies,Version 1.171.35.19 (release 27-10-2011CrysAlis171 .NET)(compiled Oct 27'
_computing_data_reduction
'CrysAlisPro, Agilent Technologies,Version 1.171.35.19 (release 27-10-2011CrysAlis171 .NET)(compiled Oct 27'
_computing_molecular_graphics 'ORTEP III & Olex 2.1'
_computing_publication_material WinGX
_computing_structure_refinement 'SHELXL-2016/6 (Sheldrick, 2016)'
_computing_structure_solution 'SHELXL-2016/6 (Sheldrick, 2016)'
_diffrn_ambient_temperature 293(2)
_diffrn_measured_fraction_theta_full 0.998
_diffrn_measured_fraction_theta_max 0.978
_diffrn_measurement_device_type 'SuperNova, Dual, Cu at home/near, Eos'
_diffrn_radiation_type CuK\a
_diffrn_radiation_wavelength 1.54184
_diffrn_reflns_av_R_equivalents 0.0275
_diffrn_reflns_av_unetI/netI 0.0339
_diffrn_reflns_Laue_measured_fraction_full 0.998
_diffrn_reflns_Laue_measured_fraction_max 0.978
_diffrn_reflns_limit_h_max 10
_diffrn_reflns_limit_h_min -11
_diffrn_reflns_limit_k_max 18
_diffrn_reflns_limit_k_min -18
_diffrn_reflns_limit_l_max 9
_diffrn_reflns_limit_l_min -13
_diffrn_reflns_number 5422
_diffrn_reflns_point_group_measured_fraction_full 0.998
_diffrn_reflns_point_group_measured_fraction_max 0.978
_diffrn_reflns_theta_full 67.684
_diffrn_reflns_theta_max 70.073
_diffrn_reflns_theta_min 5.098
_diffrn_source 'micro-focus sealed X-ray tube'
_exptl_absorpt_coefficient_mu 2.260
_exptl_absorpt_correction_T_max 1.00000
_exptl_absorpt_correction_T_min 0.66840
_exptl_absorpt_correction_type multi-scan
_exptl_absorpt_process_details
'CrysAlisPro, Agilent Technologies, Version 1.171.35.19 (release 27-10-2011 CrysAlis171 .NET)(compiled Oct 27 2011,15:02:11) Empirical absorption correction using spherical harmonics,implemented in SCALE3 ABSPACK scaling algorithm.'
_exptl_crystal_colour colorless
_exptl_crystal_density_diffrn 1.260
_exptl_crystal_description block
_exptl_crystal_F_000 592
_exptl_crystal_size_max 0.29
_exptl_crystal_size_mid 0.25
_exptl_crystal_size_min 0.19
_refine_diff_density_max 0.312
_refine_diff_density_min -0.407
_refine_diff_density_rms 0.039
_refine_ls_extinction_coef 0.0076(7)
_refine_ls_extinction_expression Fc^*^=kFc[1+0.001xFc^2^\l^3^/sin(2\q)]^-1/4^
_refine_ls_extinction_method 'SHELXL-2016/6 (Sheldrick 2016)'
_refine_ls_goodness_of_fit_ref 0.996
_refine_ls_hydrogen_treatment mixed
_refine_ls_matrix_type full
_refine_ls_number_parameters 181
_refine_ls_number_reflns 2741
_refine_ls_number_restraints 0
_refine_ls_restrained_S_all 0.996
_refine_ls_R_factor_all 0.0592
_refine_ls_R_factor_gt 0.0468
_refine_ls_shift/su_max 0.000
_refine_ls_shift/su_mean 0.000
_refine_ls_structure_factor_coef Fsqd
_refine_ls_weighting_details 'w=1/[\s^2^(Fo^2^)+(0.0689P)^2^+0.3275P] where P=(Fo^2^+2Fc^2^)/3'
_refine_ls_weighting_scheme calc
_refine_ls_wR_factor_gt 0.1235
_refine_ls_wR_factor_ref 0.1382
_reflns_Friedel_coverage 0.000
_reflns_number_gt 2151
_reflns_number_total 2741
_reflns_threshold_expression 'I > 2\s(I)'
_cod_data_source_file c8dt04630a2.cif
_cod_data_source_block 5k
_cod_database_code 7048625
_shelx_shelxl_version_number 2016/6
_shelx_space_group_comment
;
The symmetry employed for this shelxl refinement is uniquely defined
by the following loop, which should always be used as a source of
symmetry information in preference to the above space-group names.
They are only intended as comments.
;

loop_
_space_group_symop_operation_xyz
'x, y, z'
'-x+1/2, y+1/2, -z+1/2'
'-x, -y, -z'
'x-1/2, -y-1/2, z-1/2'

loop_
_atom_site_label
_atom_site_type_symbol
_atom_site_fract_x
_atom_site_fract_y
_atom_site_fract_z
_atom_site_U_iso_or_equiv
_atom_site_adp_type
_atom_site_occupancy
_atom_site_site_symmetry_order
_atom_site_calc_flag
_atom_site_refinement_flags_posn
_atom_site_refinement_flags_adp
Cl1 Cl 0.63360(10) 0.18039(6) 0.57860(5) 0.0960(3) Uani 1 1 d . .
O1 O 0.69086(17) 0.26266(10) 0.13714(13) 0.0568(4) Uani 1 1 d . .
N1 N 0.52145(17) 0.17391(10) -0.01224(13) 0.0392(4) Uani 1 1 d . .
N2 N 0.35389(18) 0.07424(11) 0.04045(15) 0.0463(4) Uani 1 1 d . .
N3 N 0.32301(18) 0.09579(11) -0.16831(15) 0.0436(4) Uani 1 1 d . .
C1 C 0.7658(3) 0.17318(18) -0.0612(2) 0.0665(7) Uani 1 1 d . .
H1A H 0.824866 0.208032 0.011017 0.100 Uiso 1 1 calc R U
H1B H 0.805330 0.182127 -0.128267 0.100 Uiso 1 1 calc R U
H1C H 0.776132 0.112948 -0.037318 0.100 Uiso 1 1 calc R U
C2 C 0.5935(2) 0.19915(13) -0.10723(17) 0.0466(5) Uani 1 1 d . .
H2 H 0.539641 0.164801 -0.183991 0.056 Uiso 1 1 calc R U
C3 C 0.5639(3) 0.29355(16) -0.1460(2) 0.0640(6) Uani 1 1 d . .
H3A H 0.453661 0.306026 -0.170580 0.096 Uiso 1 1 calc R U
H3B H 0.596323 0.304615 -0.216487 0.096 Uiso 1 1 calc R U
H3C H 0.622824 0.329936 -0.075617 0.096 Uiso 1 1 calc R U
C4 C 0.5895(2) 0.20570(13) 0.11136(17) 0.0426(4) Uani 1 1 d . .
C5 C 0.5348(2) 0.16549(12) 0.20434(17) 0.0434(4) Uani 1 1 d . .
C6 C 0.5995(3) 0.19180(14) 0.33203(18) 0.0527(5) Uani 1 1 d . .
H6 H 0.674100 0.236017 0.357068 0.063 Uiso 1 1 calc R U
C7 C 0.5508(3) 0.15107(17) 0.41924(19) 0.0597(6) Uani 1 1 d . .
C8 C 0.4377(3) 0.08570(18) 0.3825(2) 0.0674(7) Uani 1 1 d . .
H8 H 0.403784 0.059974 0.442521 0.081 Uiso 1 1 calc R U
C9 C 0.3760(3) 0.05903(16) 0.2578(2) 0.0597(6) Uani 1 1 d . .
H9 H 0.302342 0.014326 0.234073 0.072 Uiso 1 1 calc R U
C10 C 0.4241(2) 0.09926(13) 0.16548(18) 0.0453(5) Uani 1 1 d . .
C11 C 0.3983(2) 0.11337(12) -0.04265(17) 0.0381(4) Uani 1 1 d . .
C12 C 0.1991(2) 0.03025(14) -0.2127(2) 0.0515(5) Uani 1 1 d . .
H12 H 0.235798 -0.022400 -0.161459 0.062 Uiso 1 1 calc R U
C13 C 0.0467(3) 0.0592(2) -0.1999(3) 0.0907(9) Uani 1 1 d . .
H13A H 0.066242 0.074012 -0.112864 0.136 Uiso 1 1 calc R U
H13B H -0.028753 0.012813 -0.225924 0.136 Uiso 1 1 calc R U
H13C H 0.006173 0.109053 -0.252945 0.136 Uiso 1 1 calc R U
C14 C 0.1776(3) 0.00937(16) -0.3491(2) 0.0696(7) Uani 1 1 d . .
H14A H 0.140783 0.060168 -0.400926 0.104 Uiso 1 1 calc R U
H14B H 0.101929 -0.036565 -0.379948 0.104 Uiso 1 1 calc R U
H14C H 0.276402 -0.008710 -0.353032 0.104 Uiso 1 1 calc R U
H3D H 0.323(3) 0.1375(16) -0.219(2) 0.060(7) Uiso 1 1 d . .

loop_
_atom_site_aniso_label
_atom_site_aniso_U_11
_atom_site_aniso_U_22
_atom_site_aniso_U_33
_atom_site_aniso_U_23
_atom_site_aniso_U_13
_atom_site_aniso_U_12
Cl1 0.1261(7) 0.1262(7) 0.0335(3) 0.0021(3) 0.0265(3) 0.0329(5)
O1 0.0665(9) 0.0590(9) 0.0402(8) -0.0113(7) 0.0140(7) -0.0224(8)
N1 0.0430(8) 0.0437(9) 0.0302(8) -0.0034(6) 0.0126(6) -0.0070(7)
N2 0.0455(9) 0.0495(10) 0.0421(9) 0.0042(7) 0.0138(7) -0.0051(7)
N3 0.0437(9) 0.0431(9) 0.0352(8) 0.0015(7) 0.0040(7) -0.0068(7)
C1 0.0628(14) 0.0804(17) 0.0653(15) -0.0063(12) 0.0341(12) -0.0055(12)
C2 0.0536(11) 0.0546(12) 0.0335(9) -0.0063(8) 0.0180(8) -0.0152(9)
C3 0.0779(16) 0.0626(14) 0.0518(13) 0.0097(11) 0.0242(11) -0.0090(12)
C4 0.0481(10) 0.0447(10) 0.0321(9) -0.0034(8) 0.0113(8) 0.0000(8)
C5 0.0490(10) 0.0459(10) 0.0345(9) 0.0014(8) 0.0143(8) 0.0061(9)
C6 0.0641(13) 0.0571(12) 0.0343(10) -0.0012(9) 0.0148(9) 0.0108(10)
C7 0.0747(15) 0.0695(15) 0.0366(11) 0.0075(10) 0.0226(10) 0.0253(13)
C8 0.0753(15) 0.0902(19) 0.0494(13) 0.0274(12) 0.0379(11) 0.0284(14)
C9 0.0604(13) 0.0681(15) 0.0570(13) 0.0164(11) 0.0292(10) 0.0042(11)
C10 0.0458(10) 0.0529(11) 0.0390(10) 0.0085(8) 0.0174(8) 0.0080(9)
C11 0.0377(9) 0.0371(9) 0.0361(9) -0.0001(7) 0.0096(7) 0.0002(7)
C12 0.0442(10) 0.0444(11) 0.0528(12) -0.0015(9) 0.0023(9) -0.0072(9)
C13 0.0441(13) 0.106(2) 0.113(2) -0.0092(19) 0.0181(14) -0.0117(14)
C14 0.0753(16) 0.0560(14) 0.0519(13) -0.0081(10) -0.0068(11) -0.0083(12)

loop_
_atom_type_symbol
_atom_type_description
_atom_type_scat_dispersion_real
_atom_type_scat_dispersion_imag
_atom_type_scat_source
Cl Cl 0.3639 0.7018 'International Tables Vol C Tables 4.2.6.8 and 6.1.1.4'
O O 0.0492 0.0322 'International Tables Vol C Tables 4.2.6.8 and 6.1.1.4'
N N 0.0311 0.0180 'International Tables Vol C Tables 4.2.6.8 and 6.1.1.4'
C C 0.0181 0.0091 'International Tables Vol C Tables 4.2.6.8 and 6.1.1.4'
H H 0.0000 0.0000 'International Tables Vol C Tables 4.2.6.8 and 6.1.1.4'

loop_
_geom_angle_atom_site_label_1
_geom_angle_atom_site_label_2
_geom_angle_atom_site_label_3
_geom_angle
C4 N1 C11 120.18(15)
C4 N1 C2 118.29(15)
C11 N1 C2 121.25(14)
C11 N2 C10 117.44(16)
C11 N3 C12 121.89(17)
N1 C2 C3 112.13(17)
N1 C2 C1 110.95(16)
C3 C2 C1 113.91(19)
O1 C4 N1 120.61(17)
O1 C4 C5 124.00(17)
N1 C4 C5 115.38(17)
C10 C5 C6 121.37(19)
C10 C5 C4 119.10(17)
C6 C5 C4 119.48(19)
C7 C6 C5 118.7(2)
C6 C7 C8 121.1(2)
C6 C7 Cl1 119.5(2)
C8 C7 Cl1 119.42(18)
C9 C8 C7 120.2(2)
C8 C9 C10 120.2(2)
N2 C10 C5 122.81(17)
N2 C10 C9 118.7(2)
C5 C10 C9 118.36(19)
N2 C11 N3 119.34(17)
N2 C11 N1 124.42(16)
N3 C11 N1 116.24(16)
N3 C12 C14 106.94(18)
N3 C12 C13 112.76(19)
C14 C12 C13 112.1(2)

loop_
_geom_bond_atom_site_label_1
_geom_bond_atom_site_label_2
_geom_bond_distance
Cl1 C7 1.737(2)
O1 C4 1.229(2)
N1 C4 1.392(2)
N1 C11 1.402(2)
N1 C2 1.500(2)
N2 C11 1.298(2)
N2 C10 1.375(2)
N3 C11 1.358(2)
N3 C12 1.460(2)
C1 C2 1.518(3)
C2 C3 1.512(3)
C4 C5 1.455(3)
C5 C10 1.389(3)
C5 C6 1.403(3)
C6 C7 1.371(3)
C7 C8 1.391(4)
C8 C9 1.374(3)
C9 C10 1.413(3)
C12 C14 1.515(3)
C12 C13 1.517(3)
